data_4340752
loop_
_publ_author_name
'Lin, Jian'
'Diefenbach, Kariem'
'Kikugawa, Naoki'
'Baumbach, Ryan E.'
'Albrecht-Schmitt, Thomas E'

_publ_section_title
;
 Dimensional and coordination number reductions in a large family of
 lanthanide tellurite sulfates.
;
_journal_issue 16
_journal_name_full 'Inorganic chemistry'
_journal_page_first 8555
_journal_page_last 8564
_journal_paper_doi 10.1021/ic501163x
_journal_volume 53
_journal_year 2014
_chemical_formula_moiety Sm2Te2S2O13
_chemical_formula_sum 'O13 S2 Sm2 Te2'
_chemical_formula_weight 828.02
_chemical_melting_point ?
_chemical_name_common 'Samarium tellurite sulfate'
_chemical_name_systematic
; 
 ? 
;
_space_group_IT_number 14
_symmetry_cell_setting monoclinic
_symmetry_space_group_name_Hall '-P 2ybc'
_symmetry_space_group_name_H-M 'P 1 21/c 1'
_atom_sites_solution_hydrogens none
_atom_sites_solution_primary direct
_atom_sites_solution_secondary difmap
_audit_creation_method SHELXL-97
_cell_angle_alpha 90.00
_cell_angle_beta 106.9840(10)
_cell_angle_gamma 90.00
_cell_formula_units_Z 2
_cell_length_a 9.5721(7)
_cell_length_b 6.8269(5)
_cell_length_c 8.0964(6)
_cell_measurement_reflns_used 1169
_cell_measurement_temperature 100(2)
_cell_measurement_theta_max 27.53
_cell_measurement_theta_min 2.22
_cell_volume 506.01(6)
_computing_cell_refinement 'smart saint'
_computing_data_collection smart
_computing_data_reduction SAINT
_computing_molecular_graphics 'SHELXP-97 (Sheldrick, 1997)'
_computing_publication_material 'SHELXCIF-97 (Sheldrick, 2000)'
_computing_structure_refinement 'SHELXL-97 (Sheldrick, 1997)'
_computing_structure_solution 'SHELXS-97 (Sheldrick, 1990)'
_diffrn_ambient_temperature 100(2)
_diffrn_detector_area_resol_mean 0
_diffrn_measured_fraction_theta_full 0.997
_diffrn_measured_fraction_theta_max 0.997
_diffrn_measurement_device_type 'BRUKER apex II'
_diffrn_measurement_method '0.5 wide w/ exposures'
_diffrn_radiation_monochromator 'Quazar optics'
_diffrn_radiation_source 'Imus microfocused'
_diffrn_radiation_type MoK\a
_diffrn_radiation_wavelength 0.71073
_diffrn_reflns_av_R_equivalents 0.0224
_diffrn_reflns_av_sigmaI/netI 0.0161
_diffrn_reflns_limit_h_max 12
_diffrn_reflns_limit_h_min -12
_diffrn_reflns_limit_k_max 8
_diffrn_reflns_limit_k_min -8
_diffrn_reflns_limit_l_max 10
_diffrn_reflns_limit_l_min -10
_diffrn_reflns_number 5737
_diffrn_reflns_theta_full 27.53
_diffrn_reflns_theta_max 27.53
_diffrn_reflns_theta_min 2.22
_exptl_absorpt_coefficient_mu 17.631
_exptl_absorpt_correction_T_max 0.916
_exptl_absorpt_correction_T_min 0.710
_exptl_absorpt_correction_type numerical
_exptl_absorpt_process_details SHELTXPREP
_exptl_crystal_colour Colorless
_exptl_crystal_density_diffrn 5.435
_exptl_crystal_density_meas ?
_exptl_crystal_density_method 'not measured'
_exptl_crystal_description Sphenoid
_exptl_crystal_F_000 728
_exptl_crystal_size_max 0.020
_exptl_crystal_size_mid 0.020
_exptl_crystal_size_min 0.005
_refine_diff_density_max 2.984
_refine_diff_density_min -3.575
_refine_diff_density_rms 0.321
_refine_ls_extinction_method none
_refine_ls_goodness_of_fit_ref 1.194
_refine_ls_hydrogen_treatment none
_refine_ls_matrix_type full
_refine_ls_number_parameters 100
_refine_ls_number_reflns 1165
_refine_ls_number_restraints 12
_refine_ls_restrained_S_all 1.206
_refine_ls_R_factor_all 0.0384
_refine_ls_R_factor_gt 0.0376
_refine_ls_shift/su_max 0.000
_refine_ls_shift/su_mean 0.000
_refine_ls_structure_factor_coef Fsqd
_refine_ls_weighting_details 'calc w=1/[\s^2^(Fo^2^)+(0.0250P)^2^+17.1840P] where P=(Fo^2^+2Fc^2^)/3'
_refine_ls_weighting_scheme calc
_refine_ls_wR_factor_gt 0.0888
_refine_ls_wR_factor_ref 0.0892
_reflns_number_gt 1136
_reflns_number_total 1165
_reflns_threshold_expression >2sigma(I)
_cod_data_source_file ic501163x_si_002.cif
_cod_data_source_block Sm1
_cod_depositor_comments
;
The following automatic conversions were performed:

'_chemical_melting_point' value 'N/A' was changed to '?' - the value
is undefined or not given.

Automatic conversion script
Id: cif_fix_values 2281 2013-09-26 08:29:07Z andrius 

 Adding full bibliography for 4340748--4340769.cif.

The following automatic conversions were performed:

'_exptl_crystal_density_meas' value 'N/A' was changed to '?' - the
value is perceived as not measured.

Automatic conversion script
Id: cif_fix_values 3008 2015-01-20 13:52:24Z robertas 
;
_cod_original_sg_symbol_H-M P2(1)/c
_cod_database_code 4340752

loop_
_symmetry_equiv_pos_as_xyz
'x, y, z'
'-x, y+1/2, -z+1/2'
'-x, -y, -z'
'x, -y-1/2, z-1/2'

loop_
_atom_site_label
_atom_site_type_symbol
_atom_site_fract_x
_atom_site_fract_y
_atom_site_fract_z
_atom_site_U_iso_or_equiv
_atom_site_adp_type
_atom_site_occupancy
_atom_site_symmetry_multiplicity
_atom_site_calc_flag
_atom_site_refinement_flags
Sm1 Sm 0.19043(5) 0.33723(7) 0.49407(6) 0.01332(16) Uani 1 1 d .
Te1A Te 0.5144(4) 0.3042(5) 0.8342(5) 0.0558(9) Uani 0.65 1 d P
Te1B Te 0.5178(6) 0.2445(6) 0.8630(8) 0.0460(15) Uani 0.35 1 d P
S1 S -0.1113(2) 0.3362(3) 0.1764(3) 0.0113(4) Uani 1 1 d .
O1 O 0.502(3) 0.132(4) 0.602(3) 0.098(7) Uani 0.70 1 d PU
O2 O 0.4278(18) 0.471(3) 0.624(2) 0.080(5) Uani 0.80 1 d PU
O3 O 0.3200(7) 0.2278(12) 0.7861(9) 0.0245(16) Uani 1 1 d .
O4 O 0.1996(7) 0.6574(9) 0.3619(9) 0.0165(13) Uani 1 1 d .
O5 O -0.0952(8) 0.4014(10) 0.3566(8) 0.0173(13) Uani 1 1 d .
O6 O 0.1739(7) -0.0111(10) 0.4468(8) 0.0193(14) Uani 1 1 d .
O7 O 0.0415(7) 0.2951(10) 0.1785(9) 0.0172(13) Uani 1 1 d .

loop_
_atom_site_aniso_label
_atom_site_aniso_U_11
_atom_site_aniso_U_22
_atom_site_aniso_U_33
_atom_site_aniso_U_23
_atom_site_aniso_U_13
_atom_site_aniso_U_12
Sm1 0.0166(3) 0.0099(2) 0.0137(2) -0.00001(16) 0.00465(17) 0.00153(16)
Te1A 0.0237(10) 0.074(2) 0.0610(11) 0.0329(15) -0.0018(7) -0.0097(14)
Te1B 0.0202(14) 0.0226(19) 0.081(4) -0.022(2) -0.007(2) 0.0040(15)
S1 0.0138(10) 0.0079(9) 0.0120(9) -0.0011(7) 0.0035(8) -0.0002(8)
O1 0.097(10) 0.109(11) 0.093(10) -0.015(8) 0.035(8) -0.005(8)
O2 0.064(7) 0.093(8) 0.070(7) 0.026(7) 0.002(6) -0.031(7)
O3 0.012(3) 0.038(4) 0.021(4) 0.006(3) 0.001(3) -0.004(3)
O4 0.019(3) 0.010(3) 0.019(3) 0.000(2) 0.004(3) 0.003(3)
O5 0.030(4) 0.011(3) 0.012(3) -0.001(2) 0.007(3) 0.001(3)
O6 0.024(4) 0.015(3) 0.016(3) -0.004(3) 0.002(3) -0.003(3)
O7 0.009(3) 0.019(3) 0.022(3) -0.004(3) 0.002(2) 0.002(2)

loop_
_atom_type_symbol
_atom_type_description
_atom_type_scat_dispersion_real
_atom_type_scat_dispersion_imag
_atom_type_scat_source
O O 0.0106 0.0060 'International Tables Vol C Tables 4.2.6.8 and 6.1.1.4'
S S 0.1246 0.1234 'International Tables Vol C Tables 4.2.6.8 and 6.1.1.4'
Sm Sm -0.1638 3.4418 'International Tables Vol C Tables 4.2.6.8 and 6.1.1.4'
Te Te -0.5308 1.6751 'International Tables Vol C Tables 4.2.6.8 and 6.1.1.4'

loop_
_geom_angle_atom_site_label_1
_geom_angle_atom_site_label_2
_geom_angle_atom_site_label_3
_geom_angle
_geom_angle_site_symmetry_1
_geom_angle_site_symmetry_3
O2 Sm1 O3 76.1(5) . 4_565
O2 Sm1 O6 117.2(5) . .
O3 Sm1 O6 74.3(3) 4_565 .
O2 Sm1 O3 62.8(4) . .
O3 Sm1 O3 113.6(2) 4_565 .
O6 Sm1 O3 81.0(3) . .
O2 Sm1 O4 72.5(4) . .
O3 Sm1 O4 76.5(3) 4_565 .
O6 Sm1 O4 145.3(2) . .
O3 Sm1 O4 128.6(2) . .
O2 Sm1 O5 87.0(5) . 3_566
O3 Sm1 O5 144.5(3) 4_565 3_566
O6 Sm1 O5 140.7(2) . 3_566
O3 Sm1 O5 84.4(2) . 3_566
O4 Sm1 O5 68.6(2) . 3_566
O2 Sm1 O7 120.6(4) . 4_566
O3 Sm1 O7 147.9(3) 4_565 4_566
O6 Sm1 O7 73.6(2) . 4_566
O3 Sm1 O7 62.0(2) . 4_566
O4 Sm1 O7 132.8(2) . 4_566
O5 Sm1 O7 67.4(2) 3_566 4_566
O2 Sm1 O7 131.6(4) . .
O3 Sm1 O7 62.0(2) 4_565 .
O6 Sm1 O7 74.8(2) . .
O3 Sm1 O7 155.7(3) . .
O4 Sm1 O7 75.2(2) . .
O5 Sm1 O7 113.1(2) 3_566 .
O7 Sm1 O7 107.8(2) 4_566 .
O2 Sm1 O5 147.9(5) . .
O3 Sm1 O5 114.4(2) 4_565 .
O6 Sm1 O5 94.8(2) . .
O3 Sm1 O5 128.4(2) . .
O4 Sm1 O5 80.5(2) . .
O5 Sm1 O5 66.8(2) 3_566 .
O7 Sm1 O5 67.5(2) 4_566 .
O7 Sm1 O5 52.9(2) . .
O2 Sm1 S1 149.0(4) . .
O3 Sm1 S1 88.09(17) 4_565 .
O6 Sm1 S1 82.55(17) . .
O3 Sm1 S1 147.69(17) . .
O4 Sm1 S1 78.09(16) . .
O5 Sm1 S1 91.09(16) 3_566 .
O7 Sm1 S1 86.69(15) 4_566 .
O7 Sm1 S1 26.18(14) . .
O5 Sm1 S1 26.82(14) . .
O2 Sm1 Te1A 33.8(4) . .
O3 Sm1 Te1A 91.11(17) 4_565 .
O6 Sm1 Te1A 93.64(17) . .
O3 Sm1 Te1A 30.34(17) . .
O4 Sm1 Te1A 105.35(16) . .
O5 Sm1 Te1A 91.72(17) 3_566 .
O7 Sm1 Te1A 92.03(16) 4_566 .
O7 Sm1 Te1A 152.54(16) . .
O5 Sm1 Te1A 154.44(15) . .
S1 Sm1 Te1A 176.19(7) . .
O2 Sm1 Te1B 52.8(5) . 4_565
O3 Sm1 Te1B 26.16(18) 4_565 4_565
O6 Sm1 Te1B 79.86(18) . 4_565
O3 Sm1 Te1B 89.91(19) . 4_565
O4 Sm1 Te1B 82.25(17) . 4_565
O5 Sm1 Te1B 136.53(18) 3_566 4_565
O7 Sm1 Te1B 143.64(17) 4_566 4_565
O7 Sm1 Te1B 88.13(17) . 4_565
O5 Sm1 Te1B 140.27(16) . 4_565
S1 Sm1 Te1B 114.24(10) . 4_565
Te1A Sm1 Te1B 65.08(13) . 4_565
O3 Te1A O2 80.9(5) . .
O3 Te1A O1 82.5(7) . .
O2 Te1A O1 70.8(9) . .
O3 Te1A O1 85.7(7) . 4_566
O2 Te1A O1 125.6(9) . 4_566
O1 Te1A O1 157.9(5) . 4_566
O3 Te1A O2 86.4(5) . 2_646
O2 Te1A O2 133.9(6) . 2_646
O1 Te1A O2 63.6(8) . 2_646
O1 Te1A O2 97.1(8) 4_566 2_646
O3 Te1A O1 100.9(7) . 2_656
O2 Te1A O1 66.6(8) . 2_656
O1 Te1A O1 136.0(8) . 2_656
O1 Te1A O1 64.7(11) 4_566 2_656
O2 Te1A O1 159.5(7) 2_646 2_656
O3 Te1A Sm1 41.6(2) . .
O2 Te1A Sm1 41.2(4) . .
O1 Te1A Sm1 63.0(7) . .
O1 Te1A Sm1 117.5(6) 4_566 .
O2 Te1A Sm1 107.1(4) 2_646 .
O1 Te1A Sm1 90.6(6) 2_656 .
O3 Te1B O2 101.3(6) . 2_646
O3 Te1B O1 89.6(7) . 4_566
O2 Te1B O1 114.5(9) 2_646 4_566
O3 Te1B O1 83.0(7) . .
O2 Te1B O1 70.2(9) 2_646 .
O1 Te1B O1 172.0(13) 4_566 .
O3 Te1B O2 71.1(5) . .
O2 Te1B O2 133.3(5) 2_646 .
O1 Te1B O2 111.5(9) 4_566 .
O1 Te1B O2 63.3(9) . .
O3 Te1B Sm1 35.8(3) . 4_566
O2 Te1B Sm1 94.4(6) 2_646 4_566
O1 Te1B Sm1 60.4(7) 4_566 4_566
O1 Te1B Sm1 113.7(7) . 4_566
O2 Te1B Sm1 101.3(4) . 4_566
O6 S1 O4 110.9(4) 2 2_545
O6 S1 O7 110.6(4) 2 .
O4 S1 O7 110.5(4) 2_545 .
O6 S1 O5 111.3(4) 2 .
O4 S1 O5 110.2(4) 2_545 .
O7 S1 O5 103.1(4) . .
O6 S1 Sm1 129.5(3) 2 .
O4 S1 Sm1 119.5(3) 2_545 .
O7 S1 Sm1 49.3(3) . .
O5 S1 Sm1 54.0(3) . .
Te1B O1 Te1A 124.1(13) 4_565 .
Te1B O1 Te1B 136.0(13) 4_565 .
Te1A O1 Te1B 12.15(18) . .
Te1B O1 Te1A 11.89(19) 4_565 4_565
Te1A O1 Te1A 136.0(13) . 4_565
Te1B O1 Te1A 147.9(13) . 4_565
Te1B O1 Te1A 127.1(11) 4_565 2_646
Te1A O1 Te1A 108.6(10) . 2_646
Te1B O1 Te1A 96.6(10) . 2_646
Te1A O1 Te1A 115.3(10) 4_565 2_646
Te1B O2 Te1A 117.4(9) 2_656 .
Te1B O2 Te1A 6.0(3) 2_656 2_656
Te1A O2 Te1A 113.8(8) . 2_656
Te1B O2 Sm1 126.9(9) 2_656 .
Te1A O2 Sm1 105.0(7) . .
Te1A O2 Sm1 126.1(8) 2_656 .
Te1B O2 Te1B 122.8(8) 2_656 .
Te1A O2 Te1B 5.5(2) . .
Te1A O2 Te1B 119.2(7) 2_656 .
Sm1 O2 Te1B 100.2(6) . .
Te1B O3 Te1A 14.49(17) . .
Te1B O3 Sm1 118.1(4) . 4_566
Te1A O3 Sm1 126.4(4) . 4_566
Te1B O3 Sm1 119.7(4) . .
Te1A O3 Sm1 108.1(3) . .
Sm1 O3 Sm1 120.9(3) 4_566 .
S1 O4 Sm1 138.1(4) 2 .
S1 O5 Sm1 138.3(4) . 3_566
S1 O5 Sm1 99.2(3) . .
Sm1 O5 Sm1 113.2(2) 3_566 .
S1 O6 Sm1 144.8(4) 2_545 .
S1 O7 Sm1 142.1(4) . 4_565
S1 O7 Sm1 104.5(3) . .
Sm1 O7 Sm1 112.8(2) 4_565 .

loop_
_geom_bond_atom_site_label_1
_geom_bond_atom_site_label_2
_geom_bond_distance
_geom_bond_site_symmetry_2
Sm1 O2 2.388(15) .
Sm1 O3 2.406(7) 4_565
Sm1 O6 2.406(7) .
Sm1 O3 2.444(7) .
Sm1 O4 2.446(7) .
Sm1 O5 2.474(7) 3_566
Sm1 O7 2.514(7) 4_566
Sm1 O7 2.553(7) .
Sm1 O5 2.670(7) .
Sm1 S1 3.259(2) .
Sm1 Te1A 3.502(4) .
Sm1 Te1B 3.633(6) 4_565
Te1A O3 1.861(8) .
Te1A O2 2.017(17) .
Te1A O1 2.19(2) .
Te1A O1 2.25(2) 4_566
Te1A O2 2.342(19) 2_646
Te1A O1 2.31(3) 2_656
Te1B O3 1.815(9) .
Te1B O2 1.932(19) 2_646
Te1B O1 2.16(3) 4_566
Te1B O1 2.21(2) .
Te1B O2 2.433(17) .
Te1B Sm1 3.633(6) 4_566
S1 O6 1.446(7) 2
S1 O4 1.466(7) 2_545
S1 O7 1.485(6) .
S1 O5 1.490(6) .
O1 Te1B 2.16(3) 4_565
O1 Te1A 2.25(2) 4_565
O1 Te1A 2.31(3) 2_646
O2 Te1B 1.933(19) 2_656
O2 Te1A 2.342(19) 2_656
O3 Sm1 2.406(7) 4_566
O4 S1 1.466(7) 2
O5 Sm1 2.474(7) 3_566
O6 S1 1.446(7) 2_545
O7 Sm1 2.514(7) 4_565

loop_
_geom_torsion_atom_site_label_1
_geom_torsion_atom_site_label_2
_geom_torsion_atom_site_label_3
_geom_torsion_atom_site_label_4
_geom_torsion
_geom_torsion_site_symmetry_1
_geom_torsion_site_symmetry_4
O2 Sm1 Te1A O3 158.0(10) . .
O3 Sm1 Te1A O3 -139.5(2) 4_565 .
O6 Sm1 Te1A O3 -65.2(4) . .
O4 Sm1 Te1A O3 144.1(4) . .
O5 Sm1 Te1A O3 75.9(4) 3_566 .
O7 Sm1 Te1A O3 8.5(4) 4_566 .
O7 Sm1 Te1A O3 -128.6(5) . .
O5 Sm1 Te1A O3 44.0(5) . .
S1 Sm1 Te1A O3 -61.7(12) . .
Te1B Sm1 Te1A O3 -142.2(4) 4_565 .
O3 Sm1 Te1A O2 62.5(10) 4_565 .
O6 Sm1 Te1A O2 136.8(9) . .
O3 Sm1 Te1A O2 -158.0(10) . .
O4 Sm1 Te1A O2 -13.9(9) . .
O5 Sm1 Te1A O2 -82.1(9) 3_566 .
O7 Sm1 Te1A O2 -149.5(9) 4_566 .
O7 Sm1 Te1A O2 73.4(10) . .
O5 Sm1 Te1A O2 -114.0(10) . .
S1 Sm1 Te1A O2 140.3(14) . .
Te1B Sm1 Te1A O2 59.8(9) 4_565 .
O2 Sm1 Te1A O1 -91.3(12) . .
O3 Sm1 Te1A O1 -28.8(8) 4_565 .
O6 Sm1 Te1A O1 45.6(8) . .
O3 Sm1 Te1A O1 110.7(9) . .
O4 Sm1 Te1A O1 -105.1(8) . .
O5 Sm1 Te1A O1 -173.3(8) 3_566 .
O7 Sm1 Te1A O1 119.2(8) 4_566 .
O7 Sm1 Te1A O1 -17.9(9) . .
O5 Sm1 Te1A O1 154.7(8) . .
S1 Sm1 Te1A O1 49.0(13) . .
Te1B Sm1 Te1A O1 -31.5(8) 4_565 .
O2 Sm1 Te1A O1 113.7(12) . 4_566
O3 Sm1 Te1A O1 176.2(8) 4_565 4_566
O6 Sm1 Te1A O1 -109.5(8) . 4_566
O3 Sm1 Te1A O1 -44.3(9) . 4_566
O4 Sm1 Te1A O1 99.8(8) . 4_566
O5 Sm1 Te1A O1 31.6(8) 3_566 4_566
O7 Sm1 Te1A O1 -35.8(8) 4_566 4_566
O7 Sm1 Te1A O1 -172.9(8) . 4_566
O5 Sm1 Te1A O1 -0.3(9) . 4_566
S1 Sm1 Te1A O1 -106.0(14) . 4_566
Te1B Sm1 Te1A O1 173.5(8) 4_565 4_566
O2 Sm1 Te1A O2 -138.5(6) . 2_646
O3 Sm1 Te1A O2 -76.0(5) 4_565 2_646
O6 Sm1 Te1A O2 -1.7(5) . 2_646
O3 Sm1 Te1A O2 63.5(6) . 2_646
O4 Sm1 Te1A O2 -152.4(5) . 2_646
O5 Sm1 Te1A O2 139.4(5) 3_566 2_646
O7 Sm1 Te1A O2 72.0(5) 4_566 2_646
O7 Sm1 Te1A O2 -65.1(6) . 2_646
O5 Sm1 Te1A O2 107.5(6) . 2_646
S1 Sm1 Te1A O2 1.8(13) . 2_646
Te1B Sm1 Te1A O2 -78.7(5) 4_565 2_646
O2 Sm1 Te1A O1 52.1(11) . 2_656
O3 Sm1 Te1A O1 114.6(6) 4_565 2_656
O6 Sm1 Te1A O1 -171.0(6) . 2_656
O3 Sm1 Te1A O1 -105.9(7) . 2_656
O4 Sm1 Te1A O1 38.3(6) . 2_656
O5 Sm1 Te1A O1 -30.0(6) 3_566 2_656
O7 Sm1 Te1A O1 -97.4(6) 4_566 2_656
O7 Sm1 Te1A O1 125.5(7) . 2_656
O5 Sm1 Te1A O1 -61.9(7) . 2_656
S1 Sm1 Te1A O1 -167.6(12) . 2_656
Te1B Sm1 Te1A O1 111.9(6) 4_565 2_656
O2 Sm1 S1 O6 -21.6(11) . 2
O3 Sm1 S1 O6 -80.0(4) 4_565 2
O6 Sm1 S1 O6 -154.4(2) . 2
O3 Sm1 S1 O6 145.8(5) . 2
O4 Sm1 S1 O6 -3.3(4) . 2
O5 Sm1 S1 O6 64.5(4) 3_566 2
O7 Sm1 S1 O6 131.7(4) 4_566 2
O7 Sm1 S1 O6 -83.9(5) . 2
O5 Sm1 S1 O6 89.1(5) . 2
Te1A Sm1 S1 O6 -157.9(11) . 2
Te1B Sm1 S1 O6 -79.1(4) 4_565 2
O2 Sm1 S1 O4 154.8(11) . 2_545
O3 Sm1 S1 O4 96.4(4) 4_565 2_545
O6 Sm1 S1 O4 22.0(4) . 2_545
O3 Sm1 S1 O4 -37.8(5) . 2_545
O4 Sm1 S1 O4 173.1(2) . 2_545
O5 Sm1 S1 O4 -119.1(4) 3_566 2_545
O7 Sm1 S1 O4 -51.8(4) 4_566 2_545
O7 Sm1 S1 O4 92.5(5) . 2_545
O5 Sm1 S1 O4 -94.5(5) . 2_545
Te1A Sm1 S1 O4 18.5(12) . 2_545
Te1B Sm1 S1 O4 97.3(3) 4_565 2_545
O2 Sm1 S1 O7 62.3(11) . .
O3 Sm1 S1 O7 3.9(4) 4_565 .
O6 Sm1 S1 O7 -70.5(4) . .
O3 Sm1 S1 O7 -130.3(5) . .
O4 Sm1 S1 O7 80.5(4) . .
O5 Sm1 S1 O7 148.4(4) 3_566 .
O7 Sm1 S1 O7 -144.4(2) 4_566 .
O5 Sm1 S1 O7 173.0(5) . .
Te1A Sm1 S1 O7 -74.0(12) . .
Te1B Sm1 S1 O7 4.8(4) 4_565 .
O2 Sm1 S1 O5 -110.7(11) . .
O3 Sm1 S1 O5 -169.1(4) 4_565 .
O6 Sm1 S1 O5 116.5(4) . .
O3 Sm1 S1 O5 56.7(5) . .
O4 Sm1 S1 O5 -92.4(4) . .
O5 Sm1 S1 O5 -24.6(5) 3_566 .
O7 Sm1 S1 O5 42.7(4) 4_566 .
O7 Sm1 S1 O5 -173.0(5) . .
Te1A Sm1 S1 O5 113.0(11) . .
Te1B Sm1 S1 O5 -168.2(3) 4_565 .
O3 Te1A O1 Te1B 113.1(13) . 4_565
O2 Te1A O1 Te1B 30.1(12) . 4_565
O1 Te1A O1 Te1B 172(2) 4_566 4_565
O2 Te1A O1 Te1B -157.2(16) 2_646 4_565
O1 Te1A O1 Te1B 15.1(10) 2_656 4_565
Sm1 Te1A O1 Te1B 74.3(12) . 4_565
O3 Te1A O1 Te1B -77.5(12) . .
O2 Te1A O1 Te1B -160.5(13) . .
O1 Te1A O1 Te1B -19(3) 4_566 .
O2 Te1A O1 Te1B 12.2(12) 2_646 .
O1 Te1A O1 Te1B -175.5(14) 2_656 .
Sm1 Te1A O1 Te1B -116.2(12) . .
O3 Te1A O1 Te1A 113.7(17) . 4_565
O2 Te1A O1 Te1A 30.7(15) . 4_565
O1 Te1A O1 Te1A 172.2(17) 4_566 4_565
O2 Te1A O1 Te1A -157(2) 2_646 4_565
O1 Te1A O1 Te1A 15.7(14) 2_656 4_565
Sm1 Te1A O1 Te1A 74.9(16) . 4_565
O3 Te1A O1 Te1A -70.6(9) . 2_646
O2 Te1A O1 Te1A -153.5(12) . 2_646
O1 Te1A O1 Te1A -12(4) 4_566 2_646
O2 Te1A O1 Te1A 19.1(8) 2_646 2_646
O1 Te1A O1 Te1A -168.5(12) 2_656 2_646
Sm1 Te1A O1 Te1A -109.3(10) . 2_646
O3 Te1B O1 Te1B 102.0(17) . 4_565
O2 Te1B O1 Te1B -153(2) 2_646 4_565
O1 Te1B O1 Te1B 80(6) 4_566 4_565
O2 Te1B O1 Te1B 29.7(15) . 4_565
Sm1 Te1B O1 Te1B 120.7(15) 4_566 4_565
O3 Te1B O1 Te1A 89.4(12) . .
O2 Te1B O1 Te1A -165.9(14) 2_646 .
O1 Te1B O1 Te1A 67(5) 4_566 .
O2 Te1B O1 Te1A 17.1(12) . .
Sm1 Te1B O1 Te1A 108.1(12) 4_566 .
O3 Te1B O1 Te1A 104(2) . 4_565
O2 Te1B O1 Te1A -151(3) 2_646 4_565
O1 Te1B O1 Te1A 82(6) 4_566 4_565
O2 Te1B O1 Te1A 32(2) . 4_565
Sm1 Te1B O1 Te1A 123(2) 4_566 4_565
O3 Te1B O1 Te1A -84.0(7) . 2_646
O2 Te1B O1 Te1A 20.7(8) 2_646 2_646
O1 Te1B O1 Te1A -106(4) 4_566 2_646
O2 Te1B O1 Te1A -156.3(11) . 2_646
Sm1 Te1B O1 Te1A -65.3(9) 4_566 2_646
O3 Te1A O2 Te1B 132.5(11) . 2_656
O1 Te1A O2 Te1B -142.3(12) . 2_656
O1 Te1A O2 Te1B 54.4(14) 4_566 2_656
O2 Te1A O2 Te1B -151.5(12) 2_646 2_656
O1 Te1A O2 Te1B 26.4(10) 2_656 2_656
Sm1 Te1A O2 Te1B 147.0(16) . 2_656
O3 Te1A O2 Te1A 127.1(9) . 2_656
O1 Te1A O2 Te1A -147.7(11) . 2_656
O1 Te1A O2 Te1A 49.1(13) 4_566 2_656
O2 Te1A O2 Te1A -156.8(10) 2_646 2_656
O1 Te1A O2 Te1A 21.0(8) 2_656 2_656
Sm1 Te1A O2 Te1A 141.7(14) . 2_656
O3 Te1A O2 Sm1 -14.6(7) . .
O1 Te1A O2 Sm1 70.6(10) . .
O1 Te1A O2 Sm1 -92.6(11) 4_566 .
O2 Te1A O2 Sm1 61.4(5) 2_646 .
O1 Te1A O2 Sm1 -120.7(11) 2_656 .
O3 Te1A O2 Te1B -43(3) . .
O1 Te1A O2 Te1B 42(3) . .
O1 Te1A O2 Te1B -121(3) 4_566 .
O2 Te1A O2 Te1B 33(3) 2_646 .
O1 Te1A O2 Te1B -149(3) 2_656 .
Sm1 Te1A O2 Te1B -28(3) . .
O3 Sm1 O2 Te1B 103.2(11) 4_565 2_656
O6 Sm1 O2 Te1B 167.0(9) . 2_656
O3 Sm1 O2 Te1B -130.6(13) . 2_656
O4 Sm1 O2 Te1B 23.1(9) . 2_656
O5 Sm1 O2 Te1B -45.3(10) 3_566 2_656
O7 Sm1 O2 Te1B -106.8(9) 4_566 2_656
O7 Sm1 O2 Te1B 73.4(13) . 2_656
O5 Sm1 O2 Te1B -10.7(17) . 2_656
S1 Sm1 O2 Te1B 41.9(18) . 2_656
Te1A Sm1 O2 Te1B -142.8(18) . 2_656
Te1B Sm1 O2 Te1B 116.7(11) 4_565 2_656
O3 Sm1 O2 Te1A -114.0(9) 4_565 .
O6 Sm1 O2 Te1A -50.2(10) . .
O3 Sm1 O2 Te1A 12.3(6) . .
O4 Sm1 O2 Te1A 166.0(9) . .
O5 Sm1 O2 Te1A 97.5(8) 3_566 .
O7 Sm1 O2 Te1A 36.1(11) 4_566 .
O7 Sm1 O2 Te1A -143.8(5) . .
O5 Sm1 O2 Te1A 132.1(6) . .
S1 Sm1 O2 Te1A -175.26(18) . .
Te1B Sm1 O2 Te1A -100.5(10) 4_565 .
O3 Sm1 O2 Te1A 110.6(9) 4_565 2_656
O6 Sm1 O2 Te1A 174.4(7) . 2_656
O3 Sm1 O2 Te1A -123.2(11) . 2_656
O4 Sm1 O2 Te1A 30.5(7) . 2_656
O5 Sm1 O2 Te1A -37.9(9) 3_566 2_656
O7 Sm1 O2 Te1A -99.4(8) 4_566 2_656
O7 Sm1 O2 Te1A 80.8(11) . 2_656
O5 Sm1 O2 Te1A -3.3(15) . 2_656
S1 Sm1 O2 Te1A 49.3(16) . 2_656
Te1A Sm1 O2 Te1A -135.5(15) . 2_656
Te1B Sm1 O2 Te1A 124.1(10) 4_565 2_656
O3 Sm1 O2 Te1B -111.4(7) 4_565 .
O6 Sm1 O2 Te1B -47.5(8) . .
O3 Sm1 O2 Te1B 14.9(4) . .
O4 Sm1 O2 Te1B 168.6(8) . .
O5 Sm1 O2 Te1B 100.2(6) 3_566 .
O7 Sm1 O2 Te1B 38.7(9) 4_566 .
O7 Sm1 O2 Te1B -141.1(4) . .
O5 Sm1 O2 Te1B 134.7(5) . .
S1 Sm1 O2 Te1B -172.6(3) . .
Te1A Sm1 O2 Te1B 2.6(3) . .
Te1B Sm1 O2 Te1B -97.8(8) 4_565 .
O3 Te1B O2 Te1B 128.3(12) . 2_656
O2 Te1B O2 Te1B -143.9(15) 2_646 2_656
O1 Te1B O2 Te1B 46.5(13) 4_566 2_656
O1 Te1B O2 Te1B -140.1(13) . 2_656
Sm1 Te1B O2 Te1B 108.9(9) 4_566 2_656
O3 Te1B O2 Te1A 133(3) . .
O2 Te1B O2 Te1A -139(3) 2_646 .
O1 Te1B O2 Te1A 51(3) 4_566 .
O1 Te1B O2 Te1A -135(3) . .
Sm1 Te1B O2 Te1A 114(3) 4_566 .
O3 Te1B O2 Te1A 122.8(10) . 2_656
O2 Te1B O2 Te1A -149.4(12) 2_646 2_656
O1 Te1B O2 Te1A 41.0(12) 4_566 2_656
O1 Te1B O2 Te1A -145.6(11) . 2_656
Sm1 Te1B O2 Te1A 103.4(7) 4_566 2_656
O3 Te1B O2 Sm1 -19.0(5) . .
O2 Te1B O2 Sm1 68.7(5) 2_646 .
O1 Te1B O2 Sm1 -100.8(9) 4_566 .
O1 Te1B O2 Sm1 72.6(9) . .
Sm1 Te1B O2 Sm1 -38.4(7) 4_566 .
O2 Te1B O3 Te1A -149.6(14) 2_646 .
O1 Te1B O3 Te1A 95.5(13) 4_566 .
O1 Te1B O3 Te1A -81.6(13) . .
O2 Te1B O3 Te1A -17.5(12) . .
Sm1 Te1B O3 Te1A 128.6(11) 4_566 .
O2 Te1B O3 Sm1 81.8(7) 2_646 4_566
O1 Te1B O3 Sm1 -33.1(8) 4_566 4_566
O1 Te1B O3 Sm1 149.8(8) . 4_566
O2 Te1B O3 Sm1 -146.1(7) . 4_566
O2 Te1B O3 Sm1 -111.0(7) 2_646 .
O1 Te1B O3 Sm1 134.1(8) 4_566 .
O1 Te1B O3 Sm1 -42.9(8) . .
O2 Te1B O3 Sm1 21.2(6) . .
Sm1 Te1B O3 Sm1 167.2(8) 4_566 .
O2 Te1A O3 Te1B 159.7(14) . .
O1 Te1A O3 Te1B 88.0(13) . .
O1 Te1A O3 Te1B -73.2(13) 4_566 .
O2 Te1A O3 Te1B 24.2(11) 2_646 .
O1 Te1A O3 Te1B -136.4(14) 2_656 .
Sm1 Te1A O3 Te1B 145.2(11) . .
O2 Te1A O3 Sm1 -141.4(8) . 4_566
O1 Te1A O3 Sm1 147.0(9) . 4_566
O1 Te1A O3 Sm1 -14.2(8) 4_566 4_566
O2 Te1A O3 Sm1 83.1(6) 2_646 4_566
O1 Te1A O3 Sm1 -77.5(8) 2_656 4_566
Sm1 Te1A O3 Sm1 -155.8(7) . 4_566
O2 Te1A O3 Sm1 14.5(7) . .
O1 Te1A O3 Sm1 -57.2(8) . .
O1 Te1A O3 Sm1 141.6(7) 4_566 .
O2 Te1A O3 Sm1 -121.0(5) 2_646 .
O1 Te1A O3 Sm1 78.4(7) 2_656 .
O2 Sm1 O3 Te1B -23.0(7) . .
O3 Sm1 O3 Te1B 35.6(4) 4_565 .
O6 Sm1 O3 Te1B 104.0(5) . .
O4 Sm1 O3 Te1B -55.7(6) . .
O5 Sm1 O3 Te1B -112.5(5) 3_566 .
O7 Sm1 O3 Te1B -179.8(6) 4_566 .
O7 Sm1 O3 Te1B 109.6(6) . .
O5 Sm1 O3 Te1B -167.0(4) . .
S1 Sm1 O3 Te1B 164.3(2) . .
Te1A Sm1 O3 Te1B -9.5(3) . .
Te1B Sm1 O3 Te1B 24.3(5) 4_565 .
O2 Sm1 O3 Te1A -13.6(6) . .
O3 Sm1 O3 Te1A 45.1(3) 4_565 .
O6 Sm1 O3 Te1A 113.5(4) . .
O4 Sm1 O3 Te1A -46.2(5) . .
O5 Sm1 O3 Te1A -103.1(4) 3_566 .
O7 Sm1 O3 Te1A -170.4(5) 4_566 .
O7 Sm1 O3 Te1A 119.0(5) . .
O5 Sm1 O3 Te1A -157.5(3) . .
S1 Sm1 O3 Te1A 173.71(15) . .
Te1B Sm1 O3 Te1A 33.8(4) 4_565 .
O2 Sm1 O3 Sm1 143.9(7) . 4_566
O3 Sm1 O3 Sm1 -157.5(5) 4_565 4_566
O6 Sm1 O3 Sm1 -89.1(4) . 4_566
O4 Sm1 O3 Sm1 111.2(4) . 4_566
O5 Sm1 O3 Sm1 54.3(4) 3_566 4_566
O7 Sm1 O3 Sm1 -13.0(3) 4_566 4_566
O7 Sm1 O3 Sm1 -83.6(7) . 4_566
O5 Sm1 O3 Sm1 -0.1(5) . 4_566
S1 Sm1 O3 Sm1 -28.9(7) . 4_566
Te1A Sm1 O3 Sm1 157.4(7) . 4_566
Te1B Sm1 O3 Sm1 -168.8(4) 4_565 4_566
O2 Sm1 O4 S1 -130.6(8) . 2
O3 Sm1 O4 S1 150.0(6) 4_565 2
O6 Sm1 O4 S1 116.6(6) . 2
O3 Sm1 O4 S1 -100.4(6) . 2
O5 Sm1 O4 S1 -36.8(6) 3_566 2
O7 Sm1 O4 S1 -14.9(7) 4_566 2
O7 Sm1 O4 S1 85.9(6) . 2
O5 Sm1 O4 S1 31.9(6) . 2
S1 Sm1 O4 S1 59.1(6) . 2
Te1A Sm1 O4 S1 -122.6(6) . 2
Te1B Sm1 O4 S1 176.0(6) 4_565 2
O6 S1 O5 Sm1 17.2(7) 2 3_566
O4 S1 O5 Sm1 -106.3(6) 2_545 3_566
O7 S1 O5 Sm1 135.8(6) . 3_566
Sm1 S1 O5 Sm1 141.3(7) . 3_566
O6 S1 O5 Sm1 -124.0(4) 2 .
O4 S1 O5 Sm1 112.4(4) 2_545 .
O7 S1 O5 Sm1 -5.5(4) . .
O2 Sm1 O5 S1 115.0(8) . .
O3 Sm1 O5 S1 12.0(4) 4_565 .
O6 Sm1 O5 S1 -62.9(3) . .
O3 Sm1 O5 S1 -145.2(3) . .
O4 Sm1 O5 S1 82.4(3) . .
O5 Sm1 O5 S1 153.1(5) 3_566 .
O7 Sm1 O5 S1 -132.9(4) 4_566 .
O7 Sm1 O5 S1 3.9(3) . .
Te1A Sm1 O5 S1 -171.84(15) . .
Te1B Sm1 O5 S1 17.0(5) 4_565 .
O2 Sm1 O5 Sm1 -38.0(9) . 3_566
O3 Sm1 O5 Sm1 -141.1(3) 4_565 3_566
O6 Sm1 O5 Sm1 144.0(3) . 3_566
O3 Sm1 O5 Sm1 61.7(4) . 3_566
O4 Sm1 O5 Sm1 -70.7(3) . 3_566
O5 Sm1 O5 Sm1 0.0 3_566 3_566
O7 Sm1 O5 Sm1 74.0(3) 4_566 3_566
O7 Sm1 O5 Sm1 -149.2(4) . 3_566
S1 Sm1 O5 Sm1 -153.1(5) . 3_566
Te1A Sm1 O5 Sm1 35.1(5) . 3_566
Te1B Sm1 O5 Sm1 -136.09(18) 4_565 3_566
O2 Sm1 O6 S1 -133.6(8) . 2_545
O3 Sm1 O6 S1 -68.8(7) 4_565 2_545
O3 Sm1 O6 S1 173.4(8) . 2_545
O4 Sm1 O6 S1 -35.0(10) . 2_545
O5 Sm1 O6 S1 103.8(7) 3_566 2_545
O7 Sm1 O6 S1 110.0(8) 4_566 2_545
O7 Sm1 O6 S1 -4.3(7) . 2_545
O5 Sm1 O6 S1 45.2(8) . 2_545
S1 Sm1 O6 S1 21.3(7) . 2_545
Te1A Sm1 O6 S1 -159.0(7) . 2_545
Te1B Sm1 O6 S1 -95.1(7) 4_565 2_545
O6 S1 O7 Sm1 -65.8(7) 2 4_565
O4 S1 O7 Sm1 57.5(7) 2_545 4_565
O5 S1 O7 Sm1 175.1(6) . 4_565
Sm1 S1 O7 Sm1 169.3(8) . 4_565
O6 S1 O7 Sm1 124.9(4) 2 .
O4 S1 O7 Sm1 -111.8(4) 2_545 .
O5 S1 O7 Sm1 5.8(4) . .
O2 Sm1 O7 S1 -142.5(7) . .
O3 Sm1 O7 S1 -175.6(5) 4_565 .
O6 Sm1 O7 S1 104.4(4) . .
O3 Sm1 O7 S1 98.7(6) . .
O4 Sm1 O7 S1 -93.2(4) . .
O5 Sm1 O7 S1 -34.8(4) 3_566 .
O7 Sm1 O7 S1 37.7(2) 4_566 .
O5 Sm1 O7 S1 -4.0(3) . .
Te1A Sm1 O7 S1 172.03(14) . .
Te1B Sm1 O7 S1 -175.6(3) 4_565 .
O2 Sm1 O7 Sm1 44.6(8) . 4_565
O3 Sm1 O7 Sm1 11.5(3) 4_565 4_565
O6 Sm1 O7 Sm1 -68.5(3) . 4_565
O3 Sm1 O7 Sm1 -74.2(6) . 4_565
O4 Sm1 O7 Sm1 94.0(3) . 4_565
O5 Sm1 O7 Sm1 152.3(2) 3_566 4_565
O7 Sm1 O7 Sm1 -135.2(4) 4_566 4_565
O5 Sm1 O7 Sm1 -176.9(4) . 4_565
S1 Sm1 O7 Sm1 -172.9(6) . 4_565
Te1A Sm1 O7 Sm1 -0.9(6) . 4_565
Te1B Sm1 O7 Sm1 11.5(2) 4_565 4_565
